data_2208214
loop_
_publ_author_name
'Wang, Ping'
'Li, Zhi-Feng'
'Song, Le-Ping'
'Wang, Chun-Xiang'
'Chen, Ying'

_publ_section_title
;<i>catena</i>-Poly[[[\m-benzene-1,4-dicarboxylato-bis[tetraaqualutetium(III)]]-di-\m-benzene-1,4-dicarboxylato]
 dihydrate]
;
_journal_coeditor_code WW6475
_journal_issue 2
_journal_name_full 'Acta Crystallographica Section E'
_journal_page_first m253
_journal_page_last m255
_journal_paper_doi 10.1107/S1600536806000225
_journal_volume 62
_journal_year 2006
_chemical_formula_iupac '[Lu2 (C8 H4 O4)3 (H2 O)8], 2H2 O'
_chemical_formula_moiety 'C24 H28 Lu2 O20, 2H2 O'
_chemical_formula_sum 'C24 H32 Lu2 O22'
_chemical_formula_weight 1022.44
_chemical_name_systematic
;
catena-Poly[[[\m-benzene-1,4-dicarboxylato-bis[tetraaqualutetium(III)]-
di-\m-benzene-1,4-dicarboxylato] dihydrate]
;
_space_group_IT_number 2
_symmetry_cell_setting triclinic
_symmetry_space_group_name_Hall '-P 1'
_symmetry_space_group_name_H-M 'P -1'
_atom_sites_solution_hydrogens geom
_atom_sites_solution_primary direct
_atom_sites_solution_secondary difmap
_audit_creation_method SHELXL97
_cell_angle_alpha 87.806(4)
_cell_angle_beta 82.513(3)
_cell_angle_gamma 86.215(3)
_cell_formula_units_Z 1
_cell_length_a 7.5264(4)
_cell_length_b 10.0492(6)
_cell_length_c 10.4543(5)
_cell_measurement_reflns_used 156
_cell_measurement_temperature 292(2)
_cell_measurement_theta_max 26.7
_cell_measurement_theta_min 3.3
_cell_volume 781.90(7)
_computing_cell_refinement 'SAINT (Bruker, 2004)'
_computing_data_collection 'SMART (Bruker, 2004)'
_computing_data_reduction SAINT
_computing_molecular_graphics 'SHELXTL (Bruker, 2004)'
_computing_publication_material SHELXTL
_computing_structure_refinement 'SHELXL97 (Sheldrick, 1997)'
_computing_structure_solution 'SHELXS97 (Sheldrick, 1997)'
_diffrn_ambient_temperature 292(2)
_diffrn_measured_fraction_theta_full 0.992
_diffrn_measured_fraction_theta_max 0.992
_diffrn_measurement_device_type 'Bruker SMART APEXII CCD area-detector'
_diffrn_measurement_method '\f and \w'
_diffrn_radiation_monochromator graphite
_diffrn_radiation_source 'fine-focus sealed tube'
_diffrn_radiation_type MoK\a
_diffrn_radiation_wavelength 0.71073
_diffrn_reflns_av_R_equivalents 0.0874
_diffrn_reflns_av_sigmaI/netI 0.0738
_diffrn_reflns_limit_h_max 10
_diffrn_reflns_limit_h_min -10
_diffrn_reflns_limit_k_max 13
_diffrn_reflns_limit_k_min -14
_diffrn_reflns_limit_l_max 14
_diffrn_reflns_limit_l_min -14
_diffrn_reflns_number 10175
_diffrn_reflns_theta_full 29.80
_diffrn_reflns_theta_max 29.80
_diffrn_reflns_theta_min 1.97
_diffrn_standards_decay_% 0
_diffrn_standards_interval_count 0
_diffrn_standards_interval_time 0
_diffrn_standards_number 0
_exptl_absorpt_coefficient_mu 6.371
_exptl_absorpt_correction_T_max 0.7248
_exptl_absorpt_correction_T_min 0.5858
_exptl_absorpt_correction_type multi-scan
_exptl_absorpt_process_details '(SADABS; Sheldrick, 1996)'
_exptl_crystal_colour colorless
_exptl_crystal_density_diffrn 2.171
_exptl_crystal_density_method 'not measured'
_exptl_crystal_description block
_exptl_crystal_F_000 494
_exptl_crystal_size_max 0.09
_exptl_crystal_size_mid 0.07
_exptl_crystal_size_min 0.05
_refine_diff_density_max 1.813
_refine_diff_density_min -1.353
_refine_ls_extinction_coef 0.0012(3)
_refine_ls_extinction_expression Fc^*^=kFc[1+0.001xFc^2^\l^3^/sin(2\q)]^-1/4^
_refine_ls_extinction_method SHELXL97
_refine_ls_goodness_of_fit_ref 0.970
_refine_ls_hydrogen_treatment constr
_refine_ls_matrix_type full
_refine_ls_number_parameters 218
_refine_ls_number_reflns 4327
_refine_ls_number_restraints 0
_refine_ls_restrained_S_all 0.970
_refine_ls_R_factor_all 0.0303
_refine_ls_R_factor_gt 0.0267
_refine_ls_shift/su_max 0.002
_refine_ls_shift/su_mean 0.000
_refine_ls_structure_factor_coef Fsqd
_refine_ls_weighting_details 'calc w = 1/[\s^2^(Fo^2^)+(0.0181P)^2^] where P = (Fo^2^+2Fc^2^)/3'
_refine_ls_weighting_scheme calc
_refine_ls_wR_factor_gt 0.0642
_refine_ls_wR_factor_ref 0.0647
_reflns_number_gt 3777
_reflns_number_total 4327
_reflns_threshold_expression I>2\s(I)
_cod_data_source_file ww6475.cif
_cod_data_source_block I
_cod_depositor_comments
;
The following automatic conversions were performed:
'_symmetry_cell_setting' value 'Triclinic' changed to 'triclinic'
according to '/home/saulius/struct/CIF-dictionaries/cif_core.dic'
dictionary named 'cif_core.dic' version 2.4.1 from 2010-06-29.

Automatic conversion script
Id: cif_fix_enum 1527 2010-12-29 10:47:43Z saulius 

The following automatic conversions were performed:

'_symmetry_cell_setting' value 'Triclinic' changed to 'triclinic'
according to /home/saulius/struct/CIF-dictionaries/cif_core.dic
dictionary named 'cif_core.dic' version 2.4.1 from 2010-06-29.

Automatic conversion script
Id: cif_fix_values 1715 2011-07-08 13:25:40Z adriana 
;
_cod_database_code 2208214
_cod_database_fobs_code 2208214

loop_
_symmetry_equiv_pos_as_xyz
'x, y, z'
'-x, -y, -z'

loop_
_atom_site_label
_atom_site_fract_x
_atom_site_fract_y
_atom_site_fract_z
_atom_site_U_iso_or_equiv
_atom_site_adp_type
_atom_site_calc_flag
_atom_site_refinement_flags
_atom_site_occupancy
_atom_site_type_symbol
Lu 0.22057(2) 0.264446(15) 0.547240(16) 0.01782(6) Uani d . 1 Lu
O1 0.2223(4) 0.2431(3) 0.3245(3) 0.0272(7) Uani d . 1 O
O2 0.2636(4) 0.4468(3) 0.3769(3) 0.0250(6) Uani d . 1 O
C1 0.2439(5) 0.3665(4) 0.2916(4) 0.0223(8) Uani d . 1 C
C2 0.2450(5) 0.4078(4) 0.1533(4) 0.0210(8) Uani d . 1 C
C3 0.2705(6) 0.5392(4) 0.1114(4) 0.0288(10) Uani d . 1 C
H3 0.2900 0.6027 0.1696 0.035 Uiso calc R 1 H
C4 0.2666(6) 0.5747(4) -0.0180(4) 0.0278(10) Uani d . 1 C
H4 0.2857 0.6622 -0.0459 0.033 Uiso calc R 1 H
C5 0.2350(5) 0.4827(4) -0.1067(4) 0.0202(8) Uani d . 1 C
C6 0.2298(5) 0.5198(4) -0.2464(4) 0.0209(8) Uani d . 1 C
C7 0.2097(7) 0.3517(4) -0.0635(4) 0.0306(10) Uani d . 1 C
H7 0.1889 0.2884 -0.1216 0.037 Uiso calc R 1 H
C8 0.2153(7) 0.3148(4) 0.0647(4) 0.0309(10) Uani d . 1 C
H8 0.1990 0.2267 0.0919 0.037 Uiso calc R 1 H
O3 0.2108(5) 0.4298(3) -0.3228(3) 0.0327(7) Uani d . 1 O
O4 0.2382(5) 0.6404(3) -0.2820(3) 0.0330(8) Uani d . 1 O
O5 0.3594(4) 0.1474(3) 0.7030(3) 0.0277(7) Uani d . 1 O
O6 0.6562(4) 0.1476(3) 0.6806(3) 0.0327(7) Uani d . 1 O
C9 0.5077(5) 0.1225(4) 0.7447(4) 0.0214(8) Uani d . 1 C
C10 0.5056(5) 0.0586(4) 0.8764(4) 0.0200(8) Uani d . 1 C
C11 0.3546(5) -0.0050(4) 0.9319(4) 0.0274(9) Uani d . 1 C
H11 0.2565 -0.0086 0.8867 0.033 Uiso calc R 1 H
C12 0.6497(6) 0.0632(4) 0.9455(4) 0.0255(9) Uani d . 1 C
H12 0.7510 0.1059 0.9091 0.031 Uiso calc R 1 H
O7 0.5171(4) 0.2686(3) 0.4829(3) 0.0318(9) Uani d . 1 O
O8 0.2015(5) 0.0435(3) 0.5028(3) 0.0272(8) Uani d . 1 O
O9 -0.0691(4) 0.3410(3) 0.5129(3) 0.0260(6) Uani d . 1 O
O10 0.0077(4) 0.1785(3) 0.7120(3) 0.0264(7) Uani d . 1 O
O11 0.0707(4) 0.8968(3) 0.7239(4) 0.0372(8) Uani d . 1 O
H7A 0.5701 0.2296 0.5384 0.050 Uiso d . 1 H
H7B 0.5785 0.3141 0.4298 0.050 Uiso d . 1 H
H8A 0.1743 -0.0031 0.5676 0.050 Uiso d . 1 H
H8B 0.2596 0.0007 0.4445 0.050 Uiso d . 1 H
H9A -0.1072 0.3812 0.5787 0.050 Uiso d . 1 H
H9B -0.0997 0.3551 0.4409 0.050 Uiso d . 1 H
H10A 0.0457 0.1025 0.7292 0.050 Uiso d . 1 H
H10B -0.1003 0.1765 0.7085 0.050 Uiso d . 1 H
H11A 0.1231 0.8259 0.7422 0.050 Uiso d . 1 H
H11B -0.0237 0.8609 0.7222 0.050 Uiso d . 1 H

loop_
_atom_site_aniso_label
_atom_site_aniso_U_11
_atom_site_aniso_U_22
_atom_site_aniso_U_33
_atom_site_aniso_U_12
_atom_site_aniso_U_13
_atom_site_aniso_U_23
Lu 0.01908(9) 0.02268(10) 0.01513(9) -0.00093(6) -0.00528(6) 0.00460(6)
O1 0.0313(18) 0.0260(15) 0.0311(16) -0.0058(13) -0.0076(13) 0.0063(12)
O2 0.0346(17) 0.0278(14) 0.0341(16) -0.0001(12) -0.0090(12) 0.0000(12)
C1 0.0227(19) 0.031(2) 0.019(2) 0.0007(16) -0.0063(15) 0.0052(16)
C2 0.027(2) 0.026(2) 0.0202(19) -0.0005(16) -0.0028(15) 0.0053(15)
C3 0.025(3) 0.027(2) 0.020(2) -0.0073(19) -0.0085(19) 0.0009(17)
C4 0.036(3) 0.020(2) 0.031(2) -0.0061(18) -0.0077(19) 0.0052(17)
C5 0.026(2) 0.0223(19) 0.021(2) -0.0029(16) -0.0044(15) 0.0057(15)
C6 0.024(2) 0.028(2) 0.0211(19) -0.0010(16) -0.0022(15) 0.0054(16)
C7 0.026(3) 0.025(2) 0.022(2) -0.013(2) -0.006(2) 0.0010(17)
C8 0.0355(3) 0.024(2) 0.0322(2) -0.0112(19) -0.005(2) 0.0051(17)
O3 0.032(2) 0.0317(16) 0.0288(17) -0.0110(14) -0.0073(15) 0.0010(13)
O4 0.034(2) 0.0256(15) 0.0310(18) -0.0008(14) -0.0026(15) 0.0082(12)
O5 0.0198(14) 0.0404(16) 0.0169(18) -0.0001(12) -0.0035(12) 0.0139(14)
O6 0.0209(15) 0.0517(18) 0.0185(19) -0.0052(13) -0.0052(13) 0.0167(15)
C9 0.0226(19) 0.0239(19) 0.0202(2) -0.0014(16) -0.0057(16) 0.0071(16)
C10 0.0198(18) 0.0230(19) 0.017(2) 0.0010(15) -0.0065(15) 0.0064(15)
C11 0.026(2) 0.043(2) 0.021(2) -0.0053(18) -0.0097(17) 0.0104(19)
C12 0.023(2) 0.036(2) 0.021(2) -0.0086(17) -0.0042(16) 0.0100(18)
O7 0.0312(16) 0.077(2) 0.029(2) -0.0016(15) -0.0030(14) 0.0306(18)
O8 0.031(2) 0.0260(15) 0.0276(19) -0.0017(15) 0.0005(16) 0.0065(13)
O9 0.0262(15) 0.0340(15) 0.0202(16) 0.0028(12) -0.0082(12) 0.0058(12)
O10 0.0390(14) 0.0364(16) 0.0333(18) 0.0000(12) -0.0055(12) 0.0106(13)
O11 0.0323(19) 0.0257(15) 0.301(2) -0.0058(13) -0.0157(17) 0.0089(14)

loop_
_atom_type_symbol
_atom_type_description
_atom_type_scat_dispersion_real
_atom_type_scat_dispersion_imag
_atom_type_scat_source
C C 0.0033 0.0016 'International Tables Vol C Tables 4.2.6.8 and 6.1.1.4'
H H 0.0000 0.0000 'International Tables Vol C Tables 4.2.6.8 and 6.1.1.4'
O O 0.0106 0.0060 'International Tables Vol C Tables 4.2.6.8 and 6.1.1.4'
Lu Lu -0.4720 5.8584 'International Tables Vol C Tables 4.2.6.8 and 6.1.1.4'

loop_
_geom_angle_atom_site_label_1
_geom_angle_atom_site_label_2
_geom_angle_atom_site_label_3
_geom_angle_site_symmetry_1
_geom_angle_site_symmetry_3
_geom_angle
O3 Lu O7 1_556 . 94.71(14)
O3 Lu O5 1_556 . 84.11(11)
O7 Lu O5 . . 73.88(11)
O3 Lu O8 1_556 . 153.31(13)
O7 Lu O8 . . 95.48(13)
O5 Lu O8 . . 75.17(12)
O3 Lu O9 1_556 . 86.12(11)
O7 Lu O9 . . 147.47(11)
O5 Lu O9 . . 138.28(10)
O8 Lu O9 . . 98.15(12)
O3 Lu O1 1_556 . 135.66(10)
O7 Lu O1 . . 80.42(12)
O5 Lu O1 . . 134.43(10)
O8 Lu O1 . . 70.52(11)
O9 Lu O1 . . 76.58(10)
O3 Lu O10 1_556 . 83.16(11)
O7 Lu O10 . . 142.58(10)
O5 Lu O10 . . 68.73(10)
O8 Lu O10 . . 73.82(11)
O9 Lu O10 . . 69.88(9)
O1 Lu O10 . . 126.02(10)
O3 Lu O2 1_556 . 82.80(10)
O7 Lu O2 . . 72.79(10)
O5 Lu O2 . . 142.88(10)
O8 Lu O2 . . 123.81(10)
O9 Lu O2 . . 75.07(10)
O1 Lu O2 . . 53.49(9)
O10 Lu O2 . . 142.93(9)
O3 Lu C1 1_556 . 108.89(12)
O7 Lu C1 . . 75.73(12)
O5 Lu C1 . . 147.79(11)
O8 Lu C1 . . 97.52(12)
O9 Lu C1 . . 73.30(11)
O1 Lu C1 . . 27.04(10)
O10 Lu C1 . . 140.28(11)
O2 Lu C1 . . 26.48(10)
C1 O1 Lu . . 97.2(2)
C1 O2 Lu . . 90.3(2)
O2 C1 O1 . . 118.9(4)
O2 C1 C2 . . 122.7(4)
O1 C1 C2 . . 118.4(4)
O2 C1 Lu . . 63.2(2)
O1 C1 Lu . . 55.7(2)
C2 C1 Lu . . 173.7(3)
C8 C2 C3 . . 119.2(4)
C8 C2 C1 . . 119.6(4)
C3 C2 C1 . . 121.1(4)
C4 C3 C2 . . 119.5(4)
C4 C3 H3 . . 120.2
C2 C3 H3 . . 120.2
C5 C4 C3 . . 121.6(4)
C5 C4 H4 . . 119.2
C3 C4 H4 . . 119.2
C4 C5 C7 . . 118.3(4)
C4 C5 C6 . . 122.1(4)
C7 C5 C6 . . 119.6(4)
O3 C6 O4 . . 122.4(4)
O3 C6 C5 . . 118.7(3)
O4 C6 C5 . . 118.8(4)
C8 C7 C5 . . 120.7(4)
C8 C7 H7 . . 119.7
C5 C7 H7 . . 119.7
C7 C8 C2 . . 120.7(4)
C7 C8 H8 . . 119.7
C2 C8 H8 . . 119.7
C6 O3 Lu . 1_554 171.2(3)
C9 O5 Lu . . 143.8(3)
O5 C9 O6 . . 123.3(4)
O5 C9 C10 . . 117.6(4)
O6 C9 C10 . . 119.1(3)
C12 C10 C11 . . 119.0(4)
C12 C10 C9 . . 121.5(4)
C11 C10 C9 . . 119.5(4)
C12 C11 C10 2_657 . 120.0(4)
C12 C11 H11 2_657 . 120.0
C10 C11 H11 . . 120.0
C10 C12 C11 . 2_657 121.0(4)
C10 C12 H12 . . 119.5
C11 C12 H12 2_657 . 119.5
Lu O7 H7A . . 108.1
Lu O7 H7B . . 133.9
H7A O7 H7B . . 115.8
Lu O8 H8A . . 113.0
Lu O8 H8B . . 127.8
H8A O8 H8B . . 112.2
Lu O9 H9A . . 103.6
Lu O9 H9B . . 123.3
H9A O9 H9B . . 126.8
Lu O10 H10A . . 106.3
Lu O10 H10B . . 125.5
H10A O10 H10B . . 107.5
H11A O11 H11B . . 91.9

loop_
_geom_bond_atom_site_label_1
_geom_bond_atom_site_label_2
_geom_bond_site_symmetry_2
_geom_bond_distance
_geom_bond_publ_flag
Lu O3 1_556 2.178(3) yes
Lu O7 . 2.248(3) yes
Lu O5 . 2.294(3) yes
Lu O8 . 2.304(3) yes
Lu O9 . 2.331(3) yes
Lu O1 . 2.345(3) yes
Lu O10 . 2.373(3) yes
Lu O2 . 2.512(3) yes
O1 C1 . 1.290(5) ?
O2 C1 . 1.255(5) ?
C1 C2 . 1.487(6) ?
C2 C8 . 1.389(6) ?
C2 C3 . 1.393(6) ?
C3 C4 . 1.390(6) ?
C3 H3 . 0.9300 ?
C4 C5 . 1.386(6) ?
C4 H4 . 0.9300 ?
C5 C7 . 1.392(5) ?
C5 C6 . 1.499(6) ?
C6 O3 . 1.256(5) ?
C6 O4 . 1.256(4) ?
C7 C8 . 1.382(6) ?
C7 H7 . 0.9300 ?
C8 H8 . 0.9300 ?
O5 C9 . 1.257(5) ?
O6 C9 . 1.261(5) ?
C9 C10 . 1.495(6) ?
C10 C12 . 1.383(6) ?
C10 C11 . 1.391(6) ?
C11 C12 2_657 1.386(6) ?
C11 H11 . 0.9300 ?
C12 H12 . 0.9300 ?
O7 H7A . 0.8200 ?
O7 H7B . 0.8200 ?
O8 H8A . 0.8199 ?
O8 H8B . 0.8200 ?
O9 H9A . 0.8201 ?
O9 H9B . 0.8199 ?
O10 H10A . 0.8200 ?
O10 H10B . 0.8199 ?
O11 H11A . 0.8199 ?
O11 H11B . 0.8201 ?

loop_
_geom_hbond_atom_site_label_D
_geom_hbond_atom_site_label_H
_geom_hbond_atom_site_label_A
_geom_hbond_site_symmetry_A
_geom_hbond_distance_DH
_geom_hbond_distance_HA
_geom_hbond_distance_DA
_geom_hbond_angle_DHA
_geom_hbond_publ_flag
O7 H7A O6 1_555 0.82 1.84 2.655(4) 171 yes
O7 H7B O4 2_665 0.82 1.99 2.776(5) 159 yes
O8 H8A O11 1_545 0.82 1.98 2.797(5) 171 yes
O8 H8B O6 2_656 0.82 2.04 2.826(4) 162 yes
O9 H9A O2 2_566 0.82 2.06 2.712(4) 136 yes
O9 H9B O4 2_565 0.82 2.07 2.866(5) 164 yes
O10 H10A O11 1_545 0.82 2.07 2.840(4) 158 yes
O10 H10B O6 1_455 0.82 1.94 2.747(4) 170 yes
O11 H11A O4 1_556 0.82 2.01 2.792(4) 158 yes
O11 H11B O1 2_566 0.82 2.00 2.802(4) 166 yes
